data_8101945
loop_
_publ_author_name
'Mazur, L.'
'Koziol, A. E.'
'Maliszewska-Guz, A.'
'Wujec, M.'
'Pitucha, M.'
'Dobosz, M.'

_publ_section_title
;
Crystal structure of 4-ethyl-5-{[(4-methyl-4H-1,2,4-triazol-3-yl)sulfanyl]
methyl}-4H-1,2,4-triazole-3(2H)-thione, C~8~H~12~N~6~S~2~, the orthorhombic 
modification
;
_journal_issue 2
_journal_name_full 'Zeitschrift f\"ur Kristallographie - New Crystal Structures'
_journal_page_first 151
_journal_page_last 152
_journal_volume 221
_journal_year 2006
_chemical_formula_sum 'C8 H12 N6 S2'
_chemical_formula_weight 256.36
_chemical_melting_point 454
_chemical_name_systematic
;\
4-ethyl-5-[{(4-methyl-4H-1,2,4-triazol-3-yl)sulfanyl}methyl]-4H-1,2,4-\
triazole-3(2H)-thione
;
_space_group_IT_number 45
_symmetry_cell_setting orthorhombic
_symmetry_space_group_name_Hall 'I 2 -2c'
_symmetry_space_group_name_H-M 'I b a 2'
_atom_sites_solution_hydrogens geom
_atom_sites_solution_primary direct
_atom_sites_solution_secondary difmap
_audit_creation_method SHELXL-97
_cell_angle_alpha 90.00
_cell_angle_beta 90.00
_cell_angle_gamma 90.00
_cell_formula_units_Z 8
_cell_length_a 21.802(4)
_cell_length_b 8.821(2)
_cell_length_c 12.676(4)
_cell_measurement_reflns_used 42
_cell_measurement_temperature 293(2)
_cell_measurement_theta_max 20
_cell_measurement_theta_min 6
_cell_volume 2437.8(10)
_computing_cell_refinement 'KM4 Software (Kuma Diffraction, 1999)'
_computing_data_collection 'KM4 Software (Kuma Diffraction, 1999)'
_computing_data_reduction 'KM4 Software (Kuma Diffraction, 1999)'
_computing_molecular_graphics 'SHELXTL/PC (Sheldrick, 1990)'
_computing_publication_material 'SHELXL97, enCIFer'
_computing_structure_refinement 'SHELXL-97 (Sheldrick, 1997)'
_computing_structure_solution 'SHELXS-97 (Sheldrick, 1997)'
_diffrn_ambient_temperature 293(2)
_diffrn_measured_fraction_theta_full 0.485
_diffrn_measured_fraction_theta_max 0.485
_diffrn_measurement_device_type 'Kuma KM4'
_diffrn_measurement_method omega/2theta
_diffrn_radiation_monochromator graphite
_diffrn_radiation_source 'fine-focus sealed tube'
_diffrn_radiation_type CuK\a
_diffrn_radiation_wavelength 1.54178
_diffrn_reflns_av_R_equivalents 0.0566
_diffrn_reflns_av_sigmaI/netI 0.0632
_diffrn_reflns_limit_h_max 27
_diffrn_reflns_limit_h_min -27
_diffrn_reflns_limit_k_max 0
_diffrn_reflns_limit_k_min -10
_diffrn_reflns_limit_l_max 14
_diffrn_reflns_limit_l_min -14
_diffrn_reflns_number 4442
_diffrn_reflns_theta_full 76.14
_diffrn_reflns_theta_max 76.14
_diffrn_reflns_theta_min 4.06
_diffrn_standards_decay_% 1.05
_diffrn_standards_interval_count 100
_diffrn_standards_number 3
_exptl_absorpt_coefficient_mu 3.841
_exptl_absorpt_correction_T_max 0.85
_exptl_absorpt_correction_T_min 0.73
_exptl_absorpt_correction_type cylinder
_exptl_crystal_colour colorless
_exptl_crystal_density_diffrn 1.397
_exptl_crystal_density_method 'not measured'
_exptl_crystal_description needle
_exptl_crystal_F_000 1072
_exptl_crystal_size_max 0.6
_exptl_crystal_size_mid 0.2
_exptl_crystal_size_min 0.1
_refine_diff_density_max 0.427
_refine_diff_density_min -0.332
_refine_diff_density_rms 0.064
_refine_ls_abs_structure_details 'Flack H D (1983), Acta Cryst. A39, 876-881'
_refine_ls_abs_structure_Flack 0.05(2)
_refine_ls_extinction_coef 0.0017(2)
_refine_ls_extinction_expression Fc^*^=kFc[1+0.001xFc^2^\l^3^/sin(2\q)]^-1/4^
_refine_ls_extinction_method SHELXL
_refine_ls_goodness_of_fit_ref 1.077
_refine_ls_hydrogen_treatment constr
_refine_ls_matrix_type full
_refine_ls_number_parameters 146
_refine_ls_number_reflns 2466
_refine_ls_number_restraints 1
_refine_ls_restrained_S_all 1.077
_refine_ls_R_factor_all 0.0727
_refine_ls_R_factor_gt 0.0389
_refine_ls_shift/su_max 0.000
_refine_ls_shift/su_mean 0.000
_refine_ls_structure_factor_coef Fsqd
_refine_ls_weighting_details 'w=1/[\s^2^(Fo^2^)+(0.051P)^2^+0.89P] where P=(Fo^2^+2Fc^2^)/3'
_refine_ls_weighting_scheme calc
_refine_ls_wR_factor_gt 0.0872
_refine_ls_wR_factor_ref 0.1040
_reflns_number_gt 1775
_reflns_number_total 2466
_reflns_threshold_expression >2sigma(I)
_cod_data_source_file 1267-1741.cff
_cod_data_source_block AM3
_cod_depositor_comments
;
 Correcting the _chemical_name_systematic data item value by replacing
 the angle brackets ('<', '>') with braces ('{', '}').

 Antanas Vaitkus,
 2018-10-12

The following automatic conversions were performed:

'_chemical_melting_point' value '454 K' was changed to '454' - the
value should be numeric and without a unit designator.

Automatic conversion script
Id: cif_fix_values 1569 2011-02-09 13:29:24Z adriana 

The following automatic conversions were performed:

'_refine_ls_weighting_scheme' value 'calc
w=1/[\s^2^(Fo^2^)+(0.051P)^2^+0.89P] where P=(Fo^2^+2Fc^2^)/3' was
changed to 'calc'. New tag '_refine_ls_weighting_details' was
created. The value of the new tag was set to
'w=1/[\s^2^(Fo^2^)+(0.051P)^2^+0.89P] where P=(Fo^2^+2Fc^2^)/3'.

Automatic conversion script
Id: cif_fix_values 3143 2015-03-26 13:38:13Z robertas 
;
_cod_original_sg_symbol_H-M Iba2
_cod_database_code 8101945

loop_
_symmetry_equiv_pos_as_xyz
'x, y, z'
'-x, -y, z'
'x+1/2, -y+1/2, z'
'-x+1/2, y+1/2, z'
'x+1/2, y+1/2, z+1/2'
'-x+1/2, -y+1/2, z+1/2'
'x+1, -y+1, z+1/2'
'-x+1, y+1, z+1/2'

loop_
_atom_site_label
_atom_site_type_symbol
_atom_site_fract_x
_atom_site_fract_y
_atom_site_fract_z
_atom_site_U_iso_or_equiv
_atom_site_adp_type
_atom_site_occupancy
_atom_site_symmetry_multiplicity
_atom_site_Wyckoff_symbol
_atom_site_calc_flag
_atom_site_refinement_flags
_atom_site_disorder_assembly
_atom_site_disorder_group
N1 N 0.68054(13) 0.3934(4) 0.2828(3) 0.0532(8) Uani 1 8 c d . . .
N2 N 0.74159(13) 0.4286(5) 0.2724(3) 0.0652(11) Uani 1 8 c d . . .
C3 C 0.74896(13) 0.4934(7) 0.1829(3) 0.0622(11) Uani 1 8 c d . . .
H3 H 0.7863 0.5289 0.1575 0.075 Uiso 1 8 c calc R . .
N4 N 0.69520(11) 0.5031(5) 0.1304(2) 0.0532(8) Uani 1 8 c d . . .
C5 C 0.65393(14) 0.4389(4) 0.1966(2) 0.0419(8) Uani 1 8 c d . . .
C4 C 0.6842(2) 0.5691(7) 0.0266(4) 0.0857(18) Uani 1 8 c d . . .
H4A H 0.6478 0.5259 -0.0032 0.103 Uiso 1 8 c calc R . .
H4B H 0.7185 0.5480 -0.0185 0.103 Uiso 1 8 c calc R . .
H4C H 0.6792 0.6768 0.0333 0.103 Uiso 1 8 c calc R . .
S1 S 0.57555(3) 0.42132(10) 0.17094(7) 0.0447(2) Uani 1 8 c d . . .
C1 C 0.57433(16) 0.2221(5) 0.1309(3) 0.0469(8) Uani 1 8 c d . . .
H12 H 0.5989 0.1636 0.1799 0.056 Uiso 1 8 c calc R . .
H11 H 0.5325 0.1848 0.1348 0.056 Uiso 1 8 c calc R . .
C13 C 0.59788(13) 0.1985(4) 0.0229(3) 0.0399(8) Uani 1 8 c d . . .
N12 N 0.65290(12) 0.1487(4) 0.0026(2) 0.0485(8) Uani 1 8 c d . . .
N11 N 0.65528(12) 0.1451(4) -0.1054(2) 0.0481(7) Uani 1 8 c d . . .
H11N H 0.6870 0.1164 -0.1403 0.058 Uiso 1 8 c calc R . .
C15 C 0.60302(14) 0.1912(4) -0.1511(3) 0.0378(7) Uani 1 8 c d . . .
S2 S 0.58761(4) 0.19566(12) -0.28018(8) 0.0516(3) Uani 1 8 c d . . .
N14 N 0.56611(10) 0.2272(3) -0.0681(2) 0.0359(6) Uani 1 8 c d . . .
C41 C 0.50399(15) 0.2901(3) -0.0783(3) 0.0429(7) Uani 1 8 c d . . .
H41A H 0.5020 0.3509 -0.1419 0.052 Uiso 1 8 c calc R . .
H41B H 0.4962 0.3566 -0.0188 0.052 Uiso 1 8 c calc R . .
C42 C 0.45486(15) 0.1726(5) -0.0826(3) 0.0518(9) Uani 1 8 c d . . .
H42A H 0.4637 0.1020 -0.1382 0.062 Uiso 1 8 c calc R . .
H42B H 0.4161 0.2205 -0.0959 0.062 Uiso 1 8 c calc R . .
H42C H 0.4531 0.1198 -0.0165 0.062 Uiso 1 8 c calc R . .

loop_
_atom_site_aniso_label
_atom_site_aniso_U_11
_atom_site_aniso_U_22
_atom_site_aniso_U_33
_atom_site_aniso_U_23
_atom_site_aniso_U_13
_atom_site_aniso_U_12
N1 0.0358(14) 0.087(2) 0.0365(16) 0.0142(15) -0.0045(11) -0.0070(15)
N2 0.0312(14) 0.117(3) 0.048(2) 0.017(2) -0.0094(12) -0.0066(17)
C3 0.0281(12) 0.112(3) 0.046(2) 0.012(2) -0.0039(15) -0.0098(17)
N4 0.0345(13) 0.092(2) 0.0331(16) 0.0180(16) -0.0024(11) -0.0023(16)
C5 0.0332(14) 0.061(2) 0.031(2) 0.0013(14) 0.0004(10) 0.0039(14)
C4 0.055(2) 0.151(5) 0.051(3) 0.049(3) -0.0016(19) -0.004(3)
S1 0.0289(3) 0.0674(5) 0.0379(4) -0.0080(4) 0.0003(4) 0.0045(3)
C1 0.0362(14) 0.069(2) 0.0352(18) 0.0052(16) 0.0041(13) -0.0004(16)
C13 0.0303(14) 0.053(2) 0.037(2) 0.0021(15) 0.0004(11) 0.0025(13)
N12 0.0317(13) 0.079(2) 0.0351(16) -0.0016(15) -0.0014(11) 0.0069(14)
N11 0.0332(12) 0.077(2) 0.0339(15) -0.0036(15) 0.0038(11) 0.0069(13)
C15 0.0368(15) 0.0462(19) 0.0305(19) -0.0003(13) 0.0025(11) -0.0017(14)
S2 0.0512(4) 0.0689(6) 0.0345(4) 0.0003(4) -0.0031(4) -0.0021(4)
N14 0.0303(12) 0.0433(15) 0.0340(14) 0.0000(12) -0.0013(10) 0.0013(10)
C41 0.0367(13) 0.0458(17) 0.0463(18) -0.0012(18) -0.0043(13) 0.0083(16)
C42 0.0370(15) 0.061(2) 0.058(2) 0.000(2) -0.0026(15) 0.0007(15)

loop_
_atom_type_symbol
_atom_type_description
_atom_type_scat_dispersion_real
_atom_type_scat_dispersion_imag
_atom_type_scat_source
C C 0.0181 0.0091 'International Tables Vol C Tables 4.2.6.8 and 6.1.1.4'
H H 0.0000 0.0000 'International Tables Vol C Tables 4.2.6.8 and 6.1.1.4'
N N 0.0311 0.0180 'International Tables Vol C Tables 4.2.6.8 and 6.1.1.4'
S S 0.3331 0.5567 'International Tables Vol C Tables 4.2.6.8 and 6.1.1.4'

loop_
_geom_angle_atom_site_label_1
_geom_angle_atom_site_label_2
_geom_angle_atom_site_label_3
_geom_angle
_geom_angle_site_symmetry_1
_geom_angle_site_symmetry_3
_geom_angle_publ_flag
C5 N1 N2 106.3(3) . . ?
C3 N2 N1 107.9(3) . . ?
N2 C3 N4 110.9(3) . . ?
N2 C3 H3 124.6 . . ?
N4 C3 H3 124.6 . . ?
C3 N4 C5 104.2(3) . . ?
C3 N4 C4 127.8(3) . . ?
C5 N4 C4 128.1(3) . . ?
N1 C5 N4 110.7(3) . . ?
N1 C5 S1 124.4(3) . . ?
N4 C5 S1 124.9(2) . . ?
N4 C4 H4A 109.5 . . ?
N4 C4 H4B 109.5 . . ?
H4A C4 H4B 109.5 . . ?
N4 C4 H4C 109.5 . . ?
H4A C4 H4C 109.5 . . ?
H4B C4 H4C 109.5 . . ?
C5 S1 C1 98.69(16) . . ?
C13 C1 S1 112.8(3) . . ?
C13 C1 H12 109.0 . . ?
S1 C1 H12 109.0 . . ?
C13 C1 H11 109.0 . . ?
S1 C1 H11 109.0 . . ?
H12 C1 H11 107.8 . . ?
N12 C13 N14 111.2(3) . . ?
N12 C13 C1 123.4(3) . . ?
N14 C13 C1 125.4(3) . . ?
C13 N12 N11 103.9(3) . . ?
C15 N11 N12 113.1(3) . . ?
C15 N11 H11N 123.4 . . ?
N12 N11 H11N 123.4 . . ?
N11 C15 N14 103.8(3) . . ?
N11 C15 S2 126.9(3) . . ?
N14 C15 S2 129.2(2) . . ?
C15 N14 C13 108.0(2) . . ?
C15 N14 C41 124.4(3) . . ?
C13 N14 C41 127.6(3) . . ?
N14 C41 C42 113.8(3) . . ?
N14 C41 H41A 108.8 . . ?
C42 C41 H41A 108.8 . . ?
N14 C41 H41B 108.8 . . ?
C42 C41 H41B 108.8 . . ?
H41A C41 H41B 107.7 . . ?
C41 C42 H42A 109.5 . . ?
C41 C42 H42B 109.5 . . ?
H42A C42 H42B 109.5 . . ?
C41 C42 H42C 109.5 . . ?
H42A C42 H42C 109.5 . . ?
H42B C42 H42C 109.5 . . ?

loop_
_geom_bond_atom_site_label_1
_geom_bond_atom_site_label_2
_geom_bond_distance
_geom_bond_site_symmetry_2
_geom_bond_publ_flag
N1 C5 1.301(4) . ?
N1 N2 1.373(4) . ?
N2 C3 1.280(5) . ?
C3 N4 1.351(4) . ?
C3 H3 0.9300 . ?
N4 C5 1.354(4) . ?
N4 C4 1.458(5) . ?
C5 S1 1.746(3) . ?
C4 H4A 0.9600 . ?
C4 H4B 0.9600 . ?
C4 H4C 0.9600 . ?
S1 C1 1.829(4) . ?
C1 C13 1.476(5) . ?
C1 H12 0.9700 . ?
C1 H11 0.9700 . ?
C13 N12 1.303(4) . ?
C13 N14 1.369(4) . ?
N12 N11 1.371(4) . ?
N11 C15 1.341(4) . ?
N11 H11N 0.8600 . ?
C15 N14 1.362(4) . ?
C15 S2 1.671(4) . ?
N14 C41 1.469(4) . ?
C41 C42 1.491(5) . ?
C41 H41A 0.9700 . ?
C41 H41B 0.9700 . ?
C42 H42A 0.9600 . ?
C42 H42B 0.9600 . ?
C42 H42C 0.9600 . ?

loop_
_geom_torsion_atom_site_label_1
_geom_torsion_atom_site_label_2
_geom_torsion_atom_site_label_3
_geom_torsion_atom_site_label_4
_geom_torsion
_geom_torsion_site_symmetry_1
_geom_torsion_site_symmetry_2
_geom_torsion_site_symmetry_3
_geom_torsion_site_symmetry_4
_geom_torsion_publ_flag
C5 N1 N2 C3 0.5(5) . . . . ?
N1 N2 C3 N4 -0.6(6) . . . . ?
N2 C3 N4 C5 0.4(6) . . . . ?
N2 C3 N4 C4 179.9(5) . . . . ?
N2 N1 C5 N4 -0.3(5) . . . . ?
N2 N1 C5 S1 -179.5(3) . . . . ?
C3 N4 C5 N1 0.0(5) . . . . ?
C4 N4 C5 N1 -179.5(5) . . . . ?
C3 N4 C5 S1 179.2(3) . . . . ?
C4 N4 C5 S1 -0.3(7) . . . . ?
N1 C5 S1 C1 -80.0(4) . . . . ?
N4 C5 S1 C1 100.9(4) . . . . ?
C5 S1 C1 C13 -76.4(3) . . . . ?
S1 C1 C13 N12 101.4(4) . . . . ?
S1 C1 C13 N14 -77.7(4) . . . . ?
N14 C13 N12 N11 -0.5(4) . . . . ?
C1 C13 N12 N11 -179.6(3) . . . . ?
C13 N12 N11 C15 -0.2(4) . . . . ?
N12 N11 C15 N14 0.7(4) . . . . ?
N12 N11 C15 S2 -177.3(3) . . . . ?
N11 C15 N14 C13 -1.0(4) . . . . ?
S2 C15 N14 C13 177.0(3) . . . . ?
N11 C15 N14 C41 177.3(3) . . . . ?
S2 C15 N14 C41 -4.7(5) . . . . ?
N12 C13 N14 C15 0.9(4) . . . . ?
C1 C13 N14 C15 -179.9(3) . . . . ?
N12 C13 N14 C41 -177.3(3) . . . . ?
C1 C13 N14 C41 1.9(5) . . . . ?
C15 N14 C41 C42 90.5(4) . . . . ?
C13 N14 C41 C42 -91.6(4) . . . . ?

loop_
_cod_related_entry_id
_cod_related_entry_database
_cod_related_entry_code
1 ChemSpider 9554765
